data_8107209
loop_
_publ_author_name
'Wang, Tiantian'
'Su, Yizi'
'Feng, Yunyun'
'Deng, Xin'
'Tan, Yuxing'

_publ_section_title
;
 Crystal structure of methyl
 3-(1,3-dioxo-1H-benzo[de]isoquinolin-2(3H)-yl)propanoate, C16H13NO4
;
_journal_issue 4
_journal_name_full 'Zeitschrift f\"ur Kristallographie - New Crystal Structures'
_journal_page_first 765
_journal_page_last 766
_journal_paper_doi 10.1515/ncrs-2022-0241
_journal_volume 237
_journal_year 2022
_chemical_formula_moiety 'C16 H13 N O4'
_chemical_formula_sum 'C16 H13 N O4'
_chemical_formula_weight 283.27
_space_group_crystal_system monoclinic
_space_group_IT_number 14
_space_group_name_Hall '-P 2ybc'
_space_group_name_H-M_alt 'P 1 21/c 1'
_atom_sites_solution_hydrogens geom
_audit_creation_method SHELXL-2018/3
_cell_angle_alpha 90
_cell_angle_beta 93.080(4)
_cell_angle_gamma 90
_cell_formula_units_Z 4
_cell_length_a 9.930(3)
_cell_length_b 6.9807(18)
_cell_length_c 18.954(5)
_cell_measurement_reflns_used 2092
_cell_measurement_temperature 296(2)
_cell_measurement_theta_max 27.56
_cell_measurement_theta_min 2.89
_cell_volume 1312.0(6)
_computing_cell_refinement 'Bruker SAINT [1]'
_computing_data_collection 'Bruker APEX2 [1]'
_computing_data_reduction 'Bruker SAINT [1]'
_computing_molecular_graphics 'ORTEP-3 for Windows [4]'
_computing_publication_material 'SHELXL-2018/3 [3]'
_computing_structure_refinement 'SHELXL-2018/3 (Sheldrick, 2018) [3]'
_computing_structure_solution 'SHELXT 2018/2 (Sheldrick, 2018) [2]'
_diffrn_ambient_temperature 296(2)
_diffrn_measured_fraction_theta_full 0.999
_diffrn_measured_fraction_theta_max 0.999
_diffrn_measurement_device_type 'Bruker APEX-II CCD'
_diffrn_measurement_method '\f and \w scans'
_diffrn_radiation_type MoK\a
_diffrn_radiation_wavelength 0.71073
_diffrn_reflns_av_R_equivalents 0.0196
_diffrn_reflns_av_unetI/netI 0.0213
_diffrn_reflns_Laue_measured_fraction_full 0.999
_diffrn_reflns_Laue_measured_fraction_max 0.999
_diffrn_reflns_limit_h_max 8
_diffrn_reflns_limit_h_min -11
_diffrn_reflns_limit_k_max 8
_diffrn_reflns_limit_k_min -8
_diffrn_reflns_limit_l_max 22
_diffrn_reflns_limit_l_min -21
_diffrn_reflns_number 6544
_diffrn_reflns_point_group_measured_fraction_full 0.999
_diffrn_reflns_point_group_measured_fraction_max 0.999
_diffrn_reflns_theta_full 25.100
_diffrn_reflns_theta_max 25.100
_diffrn_reflns_theta_min 2.054
_exptl_absorpt_coefficient_mu 0.104
_exptl_absorpt_correction_type multi-scan
_exptl_absorpt_process_details sadabs
_exptl_crystal_colour light-yellow
_exptl_crystal_density_diffrn 1.434
_exptl_crystal_description block
_exptl_crystal_F_000 592
_exptl_crystal_size_max 0.240
_exptl_crystal_size_mid 0.240
_exptl_crystal_size_min 0.220
_exptl_transmission_factor_max 0.7462
_exptl_transmission_factor_min 0.6963
_refine_diff_density_max 0.167
_refine_diff_density_min -0.225
_refine_diff_density_rms 0.044
_refine_ls_extinction_coef .
_refine_ls_extinction_method none
_refine_ls_goodness_of_fit_ref 1.081
_refine_ls_hydrogen_treatment constr
_refine_ls_matrix_type full
_refine_ls_number_parameters 191
_refine_ls_number_reflns 2336
_refine_ls_number_restraints 0
_refine_ls_restrained_S_all 1.081
_refine_ls_R_factor_all 0.0528
_refine_ls_R_factor_gt 0.0400
_refine_ls_shift/su_max 0.000
_refine_ls_shift/su_mean 0.000
_refine_ls_structure_factor_coef Fsqd
_refine_ls_weighting_details 'w=1/[\s^2^(Fo^2^)+(0.0630P)^2^+0.0911P] where P=(Fo^2^+2Fc^2^)/3'
_refine_ls_weighting_scheme calc
_refine_ls_wR_factor_gt 0.1066
_refine_ls_wR_factor_ref 0.1142
_reflns_Friedel_coverage 0.000
_reflns_Friedel_fraction_full .
_reflns_Friedel_fraction_max .
_reflns_number_gt 1813
_reflns_number_total 2336
_reflns_threshold_expression 'I > 2\s(I)'
_cod_data_source_file suppl_j_ncrs-2022-0241_suppl_001.cif
_cod_data_source_block jwj091S_a
_cod_original_cell_volume 1311.9(6)
_cod_original_sg_symbol_H-M 'P 21/c'
_cod_database_code 8107209
_shelx_shelxl_version_number 2018/3
_shelx_space_group_comment
; 
The symmetry employed for this shelxl refinement is uniquely defined 
by the following loop, which should always be used as a source of 
symmetry information in preference to the above space-group names. 
They are only intended as comments. 
;
_shelx_estimated_absorpt_t_min 0.975
_shelx_estimated_absorpt_t_max 0.977

loop_
_space_group_symop_operation_xyz
'x, y, z'
'-x, y+1/2, -z+1/2'
'-x, -y, -z'
'x, -y-1/2, z-1/2'

loop_
_atom_site_label
_atom_site_type_symbol
_atom_site_fract_x
_atom_site_fract_y
_atom_site_fract_z
_atom_site_U_iso_or_equiv
_atom_site_adp_type
_atom_site_occupancy
_atom_site_site_symmetry_order
_atom_site_calc_flag
_atom_site_refinement_flags_posn
_atom_site_refinement_flags_adp
_atom_site_refinement_flags_occupancy
_atom_site_disorder_assembly
_atom_site_disorder_group
C1 C 0.43995(15) 0.7539(2) 0.53015(7) 0.0351(4) Uani 1 1 d . . . . .
C2 C 0.40334(19) 0.7869(2) 0.46021(8) 0.0463(4) Uani 1 1 d . . . . .
H2 H 0.313307 0.809033 0.446599 0.056 Uiso 1 1 calc R U . . .
C3 C 0.5006(2) 0.7874(2) 0.40924(8) 0.0552(5) Uani 1 1 d . . . . .
H3 H 0.474848 0.811025 0.362136 0.066 Uiso 1 1 calc R U . . .
C4 C 0.6326(2) 0.7535(2) 0.42850(9) 0.0540(5) Uani 1 1 d . . . . .
H4 H 0.696017 0.754312 0.394133 0.065 Uiso 1 1 calc R U . . .
C5 C 0.67531(18) 0.7171(2) 0.49974(8) 0.0438(4) Uani 1 1 d . . . . .
C6 C 0.81092(18) 0.6803(3) 0.52299(11) 0.0571(5) Uani 1 1 d . . . . .
H6 H 0.877159 0.679474 0.490119 0.069 Uiso 1 1 calc R U . . .
C7 C 0.84657(18) 0.6462(3) 0.59194(11) 0.0571(5) Uani 1 1 d . . . . .
H7 H 0.936254 0.621404 0.605556 0.068 Uiso 1 1 calc R U . . .
C8 C 0.74906(15) 0.6480(2) 0.64288(9) 0.0443(4) Uani 1 1 d . . . . .
H8 H 0.774277 0.624502 0.690045 0.053 Uiso 1 1 calc R U . . .
C9 C 0.61609(14) 0.6846(2) 0.62307(7) 0.0336(3) Uani 1 1 d . . . . .
C10 C 0.57628(15) 0.71910(19) 0.55145(7) 0.0338(4) Uani 1 1 d . . . . .
C11 C 0.33646(16) 0.7571(2) 0.58334(8) 0.0366(4) Uani 1 1 d . . . . .
C12 C 0.51446(15) 0.6896(2) 0.67723(7) 0.0344(3) Uani 1 1 d . . . . .
C13 C 0.28072(15) 0.7456(2) 0.70838(8) 0.0378(4) Uani 1 1 d . . . . .
H13A H 0.210057 0.834356 0.692838 0.045 Uiso 1 1 calc R U . . .
H13B H 0.323020 0.793948 0.752144 0.045 Uiso 1 1 calc R U . . .
C14 C 0.21953(16) 0.5498(2) 0.72125(8) 0.0454(4) Uani 1 1 d . . . . .
H14A H 0.186431 0.496725 0.676312 0.055 Uiso 1 1 calc R U . . .
H14B H 0.289671 0.465384 0.740686 0.055 Uiso 1 1 calc R U . . .
C15 C 0.10621(15) 0.5536(2) 0.77041(8) 0.0412(4) Uani 1 1 d . . . . .
C16 C 0.03774(18) 0.6404(3) 0.88320(10) 0.0614(5) Uani 1 1 d . . . . .
H16A H -0.033515 0.719961 0.863399 0.092 Uiso 1 1 calc R U . . .
H16B H 0.073734 0.695963 0.926543 0.092 Uiso 1 1 calc R U . . .
H16C H 0.002903 0.515098 0.892445 0.092 Uiso 1 1 calc R U . . .
N1 N 0.38194(12) 0.73347(16) 0.65429(6) 0.0336(3) Uani 1 1 d . . . . .
O1 O 0.21654(11) 0.77945(19) 0.56834(6) 0.0572(4) Uani 1 1 d . . . . .
O2 O 0.54267(11) 0.65881(18) 0.73959(5) 0.0506(3) Uani 1 1 d . . . . .
O3 O -0.00549(12) 0.4978(2) 0.75541(6) 0.0703(4) Uani 1 1 d . . . . .
O4 O 0.14359(10) 0.62542(18) 0.83370(6) 0.0504(3) Uani 1 1 d . . . . .

loop_
_atom_site_aniso_label
_atom_site_aniso_U_11
_atom_site_aniso_U_22
_atom_site_aniso_U_33
_atom_site_aniso_U_23
_atom_site_aniso_U_13
_atom_site_aniso_U_12
O4 0.0341(6) 0.0734(8) 0.0448(7) -0.0084(6) 0.0113(5) -0.0029(5)
O2 0.0455(7) 0.0771(8) 0.0293(6) 0.0037(5) 0.0024(5) 0.0036(6)
O1 0.0367(7) 0.0845(9) 0.0501(7) 0.0051(6) -0.0011(5) 0.0072(6)
N1 0.0329(7) 0.0408(7) 0.0279(6) -0.0010(5) 0.0081(5) 0.0019(5)
O3 0.0431(7) 0.1077(12) 0.0608(8) -0.0059(8) 0.0078(6) -0.0235(8)
C9 0.0328(8) 0.0321(7) 0.0365(8) -0.0022(6) 0.0072(6) -0.0020(6)
C1 0.0447(9) 0.0316(7) 0.0293(8) -0.0014(6) 0.0047(6) -0.0022(6)
C10 0.0425(9) 0.0263(7) 0.0336(8) -0.0030(6) 0.0115(6) -0.0019(6)
C11 0.0374(9) 0.0395(8) 0.0330(8) 0.0001(6) 0.0011(6) 0.0006(7)
C13 0.0348(8) 0.0446(8) 0.0350(8) -0.0025(7) 0.0107(6) 0.0020(7)
C12 0.0359(8) 0.0382(8) 0.0294(8) -0.0016(6) 0.0046(6) -0.0011(6)
C15 0.0333(9) 0.0469(9) 0.0439(9) 0.0047(7) 0.0061(7) -0.0033(7)
C5 0.0581(11) 0.0343(8) 0.0413(9) -0.0036(7) 0.0239(8) -0.0042(7)
C14 0.0424(9) 0.0474(9) 0.0477(9) -0.0043(7) 0.0143(7) -0.0023(7)
C8 0.0369(9) 0.0485(9) 0.0480(10) 0.0016(7) 0.0060(7) 0.0003(7)
C2 0.0621(11) 0.0436(9) 0.0327(8) -0.0006(7) -0.0018(7) -0.0043(8)
C4 0.0830(14) 0.0416(9) 0.0404(9) -0.0050(7) 0.0304(9) -0.0078(9)
C3 0.0948(16) 0.0447(10) 0.0266(8) -0.0020(7) 0.0089(9) -0.0097(9)
C6 0.0503(11) 0.0560(11) 0.0687(13) -0.0015(9) 0.0360(9) 0.0004(8)
C7 0.0367(9) 0.0604(11) 0.0757(13) 0.0001(10) 0.0174(9) 0.0039(8)
C16 0.0493(11) 0.0831(14) 0.0537(11) -0.0019(10) 0.0218(8) 0.0032(10)

loop_
_atom_type_symbol
_atom_type_description
_atom_type_scat_dispersion_real
_atom_type_scat_dispersion_imag
_atom_type_scat_source
C C 0.0033 0.0016 'International Tables Vol C Tables 4.2.6.8 and 6.1.1.4'
H H 0.0000 0.0000 'International Tables Vol C Tables 4.2.6.8 and 6.1.1.4'
N N 0.0061 0.0033 'International Tables Vol C Tables 4.2.6.8 and 6.1.1.4'
O O 0.0106 0.0060 'International Tables Vol C Tables 4.2.6.8 and 6.1.1.4'

loop_
_geom_angle_atom_site_label_1
_geom_angle_atom_site_label_2
_geom_angle_atom_site_label_3
_geom_angle
_geom_angle_site_symmetry_1
_geom_angle_site_symmetry_3
C15 O4 C16 115.63(13) . .
C12 N1 C11 124.91(12) . .
C12 N1 C13 117.48(12) . .
C11 N1 C13 117.52(12) . .
C8 C9 C10 120.52(13) . .
C8 C9 C12 119.70(13) . .
C10 C9 C12 119.78(13) . .
C2 C1 C10 120.27(14) . .
C2 C1 C11 119.84(15) . .
C10 C1 C11 119.89(13) . .
C1 C10 C9 121.19(13) . .
C1 C10 C5 119.41(14) . .
C9 C10 C5 119.40(14) . .
O1 C11 N1 119.86(14) . .
O1 C11 C1 123.29(14) . .
N1 C11 C1 116.85(13) . .
N1 C13 C14 110.66(12) . .
N1 C13 H13A 109.5 . .
C14 C13 H13A 109.5 . .
N1 C13 H13B 109.5 . .
C14 C13 H13B 109.5 . .
H13A C13 H13B 108.1 . .
O2 C12 N1 120.25(13) . .
O2 C12 C9 122.64(13) . .
N1 C12 C9 117.11(12) . .
O3 C15 O4 123.08(15) . .
O3 C15 C14 124.36(15) . .
O4 C15 C14 112.56(13) . .
C4 C5 C6 124.03(16) . .
C4 C5 C10 118.14(16) . .
C6 C5 C10 117.83(15) . .
C15 C14 C13 113.81(13) . .
C15 C14 H14A 108.8 . .
C13 C14 H14A 108.8 . .
C15 C14 H14B 108.8 . .
C13 C14 H14B 108.8 . .
H14A C14 H14B 107.7 . .
C9 C8 C7 120.06(15) . .
C9 C8 H8 120.0 . .
C7 C8 H8 120.0 . .
C1 C2 C3 120.57(17) . .
C1 C2 H2 119.7 . .
C3 C2 H2 119.7 . .
C3 C4 C5 121.40(16) . .
C3 C4 H4 119.3 . .
C5 C4 H4 119.3 . .
C4 C3 C2 120.21(16) . .
C4 C3 H3 119.9 . .
C2 C3 H3 119.9 . .
C7 C6 C5 121.71(15) . .
C7 C6 H6 119.1 . .
C5 C6 H6 119.1 . .
C6 C7 C8 120.47(17) . .
C6 C7 H7 119.8 . .
C8 C7 H7 119.8 . .
O4 C16 H16A 109.5 . .
O4 C16 H16B 109.5 . .
H16A C16 H16B 109.5 . .
O4 C16 H16C 109.5 . .
H16A C16 H16C 109.5 . .
H16B C16 H16C 109.5 . .

loop_
_geom_bond_atom_site_label_1
_geom_bond_atom_site_label_2
_geom_bond_distance
_geom_bond_site_symmetry_2
O4 C15 1.3343(19) .
O4 C16 1.4498(19) .
O2 C12 1.2189(17) .
O1 C11 1.2194(18) .
N1 C12 1.3975(18) .
N1 C11 1.4051(19) .
N1 C13 1.4762(18) .
O3 C15 1.1954(18) .
C9 C8 1.377(2) .
C9 C10 1.414(2) .
C9 C12 1.478(2) .
C1 C2 1.375(2) .
C1 C10 1.413(2) .
C1 C11 1.478(2) .
C10 C5 1.425(2) .
C13 C14 1.520(2) .
C13 H13A 0.9700 .
C13 H13B 0.9700 .
C15 C14 1.499(2) .
C5 C4 1.416(3) .
C5 C6 1.418(2) .
C14 H14A 0.9700 .
C14 H14B 0.9700 .
C8 C7 1.404(2) .
C8 H8 0.9300 .
C2 C3 1.402(3) .
C2 H2 0.9300 .
C4 C3 1.363(3) .
C4 H4 0.9300 .
C3 H3 0.9300 .
C6 C7 1.356(3) .
C6 H6 0.9300 .
C7 H7 0.9300 .
C16 H16A 0.9600 .
C16 H16B 0.9600 .
C16 H16C 0.9600 .

loop_
_geom_torsion_atom_site_label_1
_geom_torsion_atom_site_label_2
_geom_torsion_atom_site_label_3
_geom_torsion_atom_site_label_4
_geom_torsion
_geom_torsion_site_symmetry_1
_geom_torsion_site_symmetry_2
_geom_torsion_site_symmetry_3
_geom_torsion_site_symmetry_4
C2 C1 C10 C9 -179.93(14) . . . .
C11 C1 C10 C9 0.8(2) . . . .
C2 C1 C10 C5 -0.5(2) . . . .
C11 C1 C10 C5 -179.76(12) . . . .
C8 C9 C10 C1 178.99(14) . . . .
C12 C9 C10 C1 -1.6(2) . . . .
C8 C9 C10 C5 -0.5(2) . . . .
C12 C9 C10 C5 178.99(12) . . . .
C12 N1 C11 O1 173.88(14) . . . .
C13 N1 C11 O1 -2.6(2) . . . .
C12 N1 C11 C1 -6.4(2) . . . .
C13 N1 C11 C1 177.13(12) . . . .
C2 C1 C11 O1 3.4(2) . . . .
C10 C1 C11 O1 -177.32(14) . . . .
C2 C1 C11 N1 -176.34(13) . . . .
C10 C1 C11 N1 2.9(2) . . . .
C12 N1 C13 C14 -87.80(15) . . . .
C11 N1 C13 C14 88.97(15) . . . .
C11 N1 C12 O2 -174.92(14) . . . .
C13 N1 C12 O2 1.6(2) . . . .
C11 N1 C12 C9 5.6(2) . . . .
C13 N1 C12 C9 -177.86(12) . . . .
C8 C9 C12 O2 -1.4(2) . . . .
C10 C9 C12 O2 179.13(14) . . . .
C8 C9 C12 N1 178.00(13) . . . .
C10 C9 C12 N1 -1.45(19) . . . .
C16 O4 C15 O3 -2.7(2) . . . .
C16 O4 C15 C14 177.72(14) . . . .
C1 C10 C5 C4 1.0(2) . . . .
C9 C10 C5 C4 -179.54(14) . . . .
C1 C10 C5 C6 -179.52(14) . . . .
C9 C10 C5 C6 -0.1(2) . . . .
O3 C15 C14 C13 122.04(18) . . . .
O4 C15 C14 C13 -58.42(18) . . . .
N1 C13 C14 C15 -174.39(13) . . . .
C10 C9 C8 C7 0.5(2) . . . .
C12 C9 C8 C7 -178.95(14) . . . .
C10 C1 C2 C3 -0.3(2) . . . .
C11 C1 C2 C3 178.97(14) . . . .
C6 C5 C4 C3 179.79(16) . . . .
C10 C5 C4 C3 -0.8(2) . . . .
C5 C4 C3 C2 0.0(2) . . . .
C1 C2 C3 C4 0.6(2) . . . .
C4 C5 C6 C7 180.00(17) . . . .
C10 C5 C6 C7 0.6(3) . . . .
C5 C6 C7 C8 -0.5(3) . . . .
C9 C8 C7 C6 0.0(3) . . . .
